data_7701006
loop_
_publ_author_name
'Puttock, Emma V.'
'Fradgley, Jack D.'
'Yufit, Dmitry S.'
'Williams, J. A. Gareth'

_publ_section_title
;
 A family of readily synthesised phosphorescent platinum(ii) complexes
 based on tridentate N^N^O-coordinating Schiff-base ligands.
;
_journal_issue 40
_journal_name_full 'Dalton transactions (Cambridge, England : 2003)'
_journal_page_first 15012
_journal_page_last 15028
_journal_paper_doi 10.1039/c9dt03156a
_journal_volume 48
_journal_year 2019
_chemical_formula_moiety 'C13 H12 Cl N3 O2 Pt, H2 O'
_chemical_formula_sum 'C13 H14 Cl N3 O3 Pt'
_chemical_formula_weight 490.81
_space_group_crystal_system triclinic
_space_group_IT_number 2
_space_group_name_Hall '-P 1'
_space_group_name_H-M_alt 'P -1'
_symmetry_space_group_name_Hall '-P 1'
_symmetry_space_group_name_H-M 'P -1'
_atom_sites_solution_hydrogens geom
_atom_sites_solution_primary direct
_atom_sites_solution_secondary difmap
_audit_creation_date 2015-09-10
_audit_creation_method
;
Olex2 1.2-beta
(compiled 2015.09.07 svn.r3215 for OlexSys, GUI svn.r5088)
;
_audit_update_record
;
2019-07-25 deposited with the CCDC.    2019-08-21 downloaded from the CCDC.
;
_cell_angle_alpha 66.850(2)
_cell_angle_beta 88.962(3)
_cell_angle_gamma 86.218(3)
_cell_formula_units_Z 2
_cell_length_a 8.5021(7)
_cell_length_b 8.6034(7)
_cell_length_c 10.4411(8)
_cell_measurement_reflns_used 9871
_cell_measurement_temperature 120.0
_cell_measurement_theta_max 31.52
_cell_measurement_theta_min 2.40
_cell_volume 700.68(10)
_computing_cell_refinement 'SAINT v8.34A (Bruker, 2013)'
_computing_data_collection 'APEX2 v.2013.4_1 (Bruker, 2013)'
_computing_data_reduction 'SAINT v8.34A (Bruker, 2013)'
_computing_molecular_graphics 'Olex2 (Dolomanov et al., 2009)'
_computing_publication_material 'Olex2 (Dolomanov et al., 2009)'
_computing_structure_refinement 'XL (Sheldrick, 2008)'
_computing_structure_solution 'XS (Sheldrick, 2008)'
_diffrn_ambient_temperature 120.0
_diffrn_detector 'Bruker PHOTON 100 CMOS'
_diffrn_detector_type 'CMOS sensor'
_diffrn_measured_fraction_theta_full 0.999
_diffrn_measured_fraction_theta_max 0.999
_diffrn_measurement_device 'Bruker D8 Venture'
_diffrn_measurement_device_type '3-circle diffractometer'
_diffrn_measurement_method '\f and \w scans'
_diffrn_radiation_monochromator 'focusing mirrors'
_diffrn_radiation_probe x-ray
_diffrn_radiation_type MoK\a
_diffrn_radiation_wavelength 0.71073
_diffrn_reflns_av_R_equivalents 0.0387
_diffrn_reflns_av_unetI/netI 0.0374
_diffrn_reflns_limit_h_max 11
_diffrn_reflns_limit_h_min -11
_diffrn_reflns_limit_k_max 12
_diffrn_reflns_limit_k_min -12
_diffrn_reflns_limit_l_max 14
_diffrn_reflns_limit_l_min -14
_diffrn_reflns_number 15145
_diffrn_reflns_theta_full 30.00
_diffrn_reflns_theta_max 30.00
_diffrn_reflns_theta_min 2.40
_diffrn_source 'Incoatec I\mS microsource'
_diffrn_standards_number 0
_exptl_absorpt_coefficient_mu 10.216
_exptl_absorpt_correction_T_max 1.0000
_exptl_absorpt_correction_T_min 0.6149
_exptl_absorpt_correction_type multi-scan
_exptl_absorpt_process_details
;
SADABS-2014/4 (Bruker,2014/4) was used for absorption correction.
wR2(int) was 0.1159 before and 0.0537 after correction.
The Ratio of minimum to maximum transmission is 0.6149.
The \l/2 correction factor is Not present.
;
_exptl_crystal_colour 'dull light yellow'
_exptl_crystal_colour_lustre dull
_exptl_crystal_colour_modifier light
_exptl_crystal_colour_primary yellow
_exptl_crystal_density_diffrn 2.326
_exptl_crystal_density_method 'not measured'
_exptl_crystal_description plank
_exptl_crystal_F_000 464
_exptl_crystal_size_max 0.29
_exptl_crystal_size_mid 0.06
_exptl_crystal_size_min 0.02
_refine_diff_density_max 1.769
_refine_diff_density_min -1.140
_refine_diff_density_rms 0.143
_refine_ls_extinction_method none
_refine_ls_goodness_of_fit_ref 1.059
_refine_ls_hydrogen_treatment constr
_refine_ls_matrix_type full
_refine_ls_number_parameters 194
_refine_ls_number_reflns 4080
_refine_ls_number_restraints 0
_refine_ls_restrained_S_all 1.059
_refine_ls_R_factor_all 0.0222
_refine_ls_R_factor_gt 0.0187
_refine_ls_shift/su_max 0.006
_refine_ls_shift/su_mean 0.000
_refine_ls_structure_factor_coef Fsqd
_refine_ls_weighting_details 'calc w=1/[\s^2^(Fo^2^)+(0.0070P)^2^+0.0900P] where P=(Fo^2^+2Fc^2^)/3'
_refine_ls_weighting_scheme calc
_refine_ls_wR_factor_gt 0.0401
_refine_ls_wR_factor_ref 0.0410
_reflns_number_gt 3789
_reflns_number_total 4080
_reflns_threshold_expression >2sigma(I)
_cod_data_source_file c9dt03156a2.cif
_cod_data_source_block PtL12Cl_15srv232
_cod_depositor_comments
;
The following automatic conversions were performed:

'_diffrn_radiation_probe' value 'X-ray' changed to 'x-ray' according
to
/home/data/users/saulius/crontab/automatic-downloads/rss-feeds/RSC/lib/dictionaries/cif_core.dic
dictionary named 'cif_core.dic' version 2.4.2 from 2011-04-26.

Automatic conversion script
Id: cif_fix_values 4973 2017-02-22 13:04:09Z antanas 

 Adding full bibliography for 7701001--7701009.cif.
;
_cod_database_code 7701006
_computing.bruker_data_scaling 'SADABS V2012/1 (Bruker AXS Inc.)'

_olex2_refinement_description
;
1. Fixed Uiso
 At 1.2 times of:
  All C(H) groups, All N(H) groups
 At 1.5 times of:
  All C(H,H,H) groups, All O(H,H) groups
2.a Free rotating group:
 O1W(H1WA,H1WB)
2.b Aromatic/amide H refined with riding coordinates:
 N2(H2), C2(H2A), C3(H3), C4(H4), C5(H5), C6(H6), C9(H9), C10(H10), C12(H12)
2.c Idealised Me refined as rotating group:
 C13(H13A,H13B,H13C)
;

loop_
_space_group_symop_id
_space_group_symop_operation_xyz
1 'x, y, z'
2 '-x, -y, -z'

loop_
_atom_site_label
_atom_site_type_symbol
_atom_site_fract_x
_atom_site_fract_y
_atom_site_fract_z
_atom_site_U_iso_or_equiv
_atom_site_adp_type
_atom_site_occupancy
_atom_site_calc_flag
_atom_site_refinement_flags_posn
Pt1 Pt 0.206611(11) 0.632192(11) 1.102651(10) 0.01096(3) Uani 1 d .
Cl1 Cl 0.16104(8) 0.79743(8) 1.22923(7) 0.01975(14) Uani 1 d .
O1 O 0.3414(2) 0.8100(2) 0.97789(19) 0.0142(4) Uani 1 d .
O2 O 0.6809(2) 0.8122(2) 0.5208(2) 0.0199(4) Uani 1 d .
N1 N 0.0751(3) 0.4445(3) 1.2185(2) 0.0121(4) Uani 1 d .
N2 N 0.1644(3) 0.3373(3) 1.0601(2) 0.0133(4) Uani 1 d .
H2 H 0.1717 0.2601 1.0242 0.016 Uiso 1 calc R
N3 N 0.2416(2) 0.4851(3) 1.0024(2) 0.0115(4) Uani 1 d .
C1 C 0.0770(3) 0.3170(3) 1.1741(3) 0.0135(5) Uani 1 d .
C2 C -0.0077(3) 0.1731(3) 1.2415(3) 0.0163(5) Uani 1 d .
H2A H -0.0054 0.0851 1.2081 0.020 Uiso 1 calc R
C3 C -0.0940(3) 0.1618(3) 1.3567(3) 0.0173(6) Uani 1 d .
H3 H -0.1516 0.0649 1.4048 0.021 Uiso 1 calc R
C4 C -0.0963(3) 0.2944(4) 1.4028(3) 0.0180(6) Uani 1 d .
H4 H -0.1560 0.2883 1.4822 0.022 Uiso 1 calc R
C5 C -0.0123(3) 0.4324(3) 1.3328(3) 0.0154(5) Uani 1 d .
H5 H -0.0147 0.5222 1.3644 0.019 Uiso 1 calc R
C6 C 0.3291(3) 0.5107(3) 0.8936(3) 0.0129(5) Uani 1 d .
H6 H 0.3370 0.4261 0.8562 0.016 Uiso 1 calc R
C7 C 0.4143(3) 0.6598(3) 0.8267(3) 0.0133(5) Uani 1 d .
C8 C 0.4191(3) 0.7954(3) 0.8699(3) 0.0128(5) Uani 1 d .
C9 C 0.5136(3) 0.9294(3) 0.7947(3) 0.0158(5) Uani 1 d .
H9 H 0.5202 1.0205 0.8237 0.019 Uiso 1 calc R
C10 C 0.5966(3) 0.9311(3) 0.6802(3) 0.0169(5) Uani 1 d .
H10 H 0.6589 1.0236 0.6310 0.020 Uiso 1 calc R
C11 C 0.5909(3) 0.7983(3) 0.6349(3) 0.0149(5) Uani 1 d .
C12 C 0.5012(3) 0.6642(3) 0.7078(3) 0.0139(5) Uani 1 d .
H12 H 0.4973 0.5732 0.6782 0.017 Uiso 1 calc R
C13 C 0.6643(4) 0.6886(4) 0.4642(3) 0.0237(6) Uani 1 d .
H13A H 0.7284 0.7155 0.3802 0.035 Uiso 1 calc GR
H13B H 0.5534 0.6884 0.4404 0.035 Uiso 1 calc GR
H13C H 0.6996 0.5766 0.5331 0.035 Uiso 1 calc GR
O1W O 0.1966(2) 0.1421(2) 0.9056(2) 0.0211(4) Uani 1 d .
H1WA H 0.2461 0.0432 0.9278 0.032 Uiso 1 d G
H1WB H 0.1038 0.1412 0.8721 0.032 Uiso 1 d G

loop_
_atom_site_aniso_label
_atom_site_aniso_U_11
_atom_site_aniso_U_22
_atom_site_aniso_U_33
_atom_site_aniso_U_23
_atom_site_aniso_U_13
_atom_site_aniso_U_12
Pt1 0.01220(5) 0.01097(5) 0.01087(5) -0.00573(4) -0.00068(4) 0.00078(3)
Cl1 0.0272(4) 0.0184(3) 0.0190(3) -0.0130(3) 0.0038(3) -0.0029(3)
O1 0.0183(10) 0.0124(9) 0.0124(9) -0.0052(7) 0.0042(7) -0.0029(7)
O2 0.0202(10) 0.0218(10) 0.0175(10) -0.0079(8) 0.0069(8) -0.0018(8)
N1 0.0133(11) 0.0124(10) 0.0098(11) -0.0040(8) -0.0005(8) 0.0012(8)
N2 0.0185(11) 0.0077(10) 0.0143(11) -0.0049(8) 0.0022(9) -0.0022(8)
N3 0.0134(11) 0.0093(10) 0.0099(11) -0.0020(8) -0.0034(8) 0.0013(8)
C1 0.0118(12) 0.0157(12) 0.0125(13) -0.0056(10) -0.0029(10) 0.0037(9)
C2 0.0169(13) 0.0131(12) 0.0171(14) -0.0043(11) -0.0004(10) 0.0011(10)
C3 0.0161(13) 0.0162(13) 0.0142(13) -0.0003(11) -0.0015(10) -0.0009(10)
C4 0.0174(14) 0.0245(14) 0.0111(13) -0.0058(11) 0.0021(10) -0.0019(11)
C5 0.0142(13) 0.0203(13) 0.0138(13) -0.0091(11) 0.0005(10) 0.0010(10)
C6 0.0129(12) 0.0138(12) 0.0124(12) -0.0060(10) -0.0015(10) 0.0026(9)
C7 0.0103(12) 0.0145(12) 0.0145(13) -0.0053(10) -0.0006(10) 0.0019(9)
C8 0.0101(12) 0.0140(12) 0.0140(13) -0.0054(10) -0.0018(9) 0.0012(9)
C9 0.0139(13) 0.0149(12) 0.0178(14) -0.0056(11) -0.0022(10) -0.0003(10)
C10 0.0142(13) 0.0145(12) 0.0189(14) -0.0031(11) 0.0006(10) -0.0011(10)
C11 0.0106(12) 0.0167(13) 0.0154(13) -0.0047(11) -0.0017(10) 0.0029(9)
C12 0.0120(12) 0.0145(12) 0.0150(13) -0.0061(10) -0.0010(10) 0.0020(9)
C13 0.0293(16) 0.0244(15) 0.0174(15) -0.0086(12) 0.0077(12) -0.0016(12)
O1W 0.0240(11) 0.0155(10) 0.0264(12) -0.0113(9) -0.0003(9) 0.0009(8)

loop_
_atom_type_symbol
_atom_type_description
_atom_type_scat_dispersion_real
_atom_type_scat_dispersion_imag
_atom_type_scat_source
C C 0.0033 0.0016 'International Tables Vol C Tables 4.2.6.8 and 6.1.1.4'
H H 0.0000 0.0000 'International Tables Vol C Tables 4.2.6.8 and 6.1.1.4'
Cl Cl 0.1484 0.1585 'International Tables Vol C Tables 4.2.6.8 and 6.1.1.4'
N N 0.0061 0.0033 'International Tables Vol C Tables 4.2.6.8 and 6.1.1.4'
O O 0.0106 0.0060 'International Tables Vol C Tables 4.2.6.8 and 6.1.1.4'
Pt Pt -1.7033 8.3905 'International Tables Vol C Tables 4.2.6.8 and 6.1.1.4'

loop_
_geom_angle_atom_site_label_1
_geom_angle_atom_site_label_2
_geom_angle_atom_site_label_3
_geom_angle
O1 Pt1 Cl1 87.74(6)
O1 Pt1 N1 175.69(7)
N1 Pt1 Cl1 96.57(6)
N3 Pt1 Cl1 177.61(6)
N3 Pt1 O1 94.57(8)
N3 Pt1 N1 81.13(9)
C8 O1 Pt1 122.62(16)
C11 O2 C13 116.8(2)
C1 N1 Pt1 113.11(17)
C1 N1 C5 118.8(2)
C5 N1 Pt1 128.12(18)
N3 N2 H2 121.6
C1 N2 H2 121.6
C1 N2 N3 116.7(2)
N2 N3 Pt1 113.15(16)
C6 N3 Pt1 127.32(18)
C6 N3 N2 119.5(2)
N1 C1 N2 115.9(2)
N1 C1 C2 122.0(2)
N2 C1 C2 122.1(2)
C1 C2 H2A 120.6
C3 C2 C1 118.7(3)
C3 C2 H2A 120.6
C2 C3 H3 120.3
C2 C3 C4 119.3(3)
C4 C3 H3 120.3
C3 C4 H4 120.2
C5 C4 C3 119.6(3)
C5 C4 H4 120.2
N1 C5 H5 119.2
C4 C5 N1 121.5(3)
C4 C5 H5 119.2
N3 C6 H6 118.2
N3 C6 C7 123.6(2)
C7 C6 H6 118.2
C8 C7 C6 125.8(2)
C8 C7 C12 119.5(2)
C12 C7 C6 114.7(2)
O1 C8 C7 126.1(2)
O1 C8 C9 115.7(2)
C9 C8 C7 118.2(2)
C8 C9 H9 119.3
C10 C9 C8 121.3(3)
C10 C9 H9 119.3
C9 C10 H10 119.5
C9 C10 C11 121.0(2)
C11 C10 H10 119.5
O2 C11 C10 115.8(2)
O2 C11 C12 125.1(2)
C12 C11 C10 119.0(2)
C7 C12 H12 119.5
C11 C12 C7 120.9(2)
C11 C12 H12 119.5
O2 C13 H13A 109.5
O2 C13 H13B 109.5
O2 C13 H13C 109.5
H13A C13 H13B 109.5
H13A C13 H13C 109.5
H13B C13 H13C 109.5
H1WA O1W H1WB 109.5

loop_
_geom_bond_atom_site_label_1
_geom_bond_atom_site_label_2
_geom_bond_distance
Pt1 Cl1 2.3030(7)
Pt1 O1 1.9903(18)
Pt1 N1 1.994(2)
Pt1 N3 1.941(2)
O1 C8 1.340(3)
O2 C11 1.374(3)
O2 C13 1.420(3)
N1 C1 1.347(3)
N1 C5 1.367(3)
N2 H2 0.8800
N2 N3 1.380(3)
N2 C1 1.350(3)
N3 C6 1.299(3)
C1 C2 1.400(4)
C2 H2A 0.9500
C2 C3 1.371(4)
C3 H3 0.9500
C3 C4 1.400(4)
C4 H4 0.9500
C4 C5 1.366(4)
C5 H5 0.9500
C6 H6 0.9500
C6 C7 1.435(4)
C7 C8 1.410(3)
C7 C12 1.422(4)
C8 C9 1.407(4)
C9 H9 0.9500
C9 C10 1.372(4)
C10 H10 0.9500
C10 C11 1.401(4)
C11 C12 1.377(4)
C12 H12 0.9500
C13 H13A 0.9800
C13 H13B 0.9800
C13 H13C 0.9800
O1W H1WA 0.8700
O1W H1WB 0.8699

loop_
_geom_hbond_atom_site_label_D
_geom_hbond_atom_site_label_H
_geom_hbond_atom_site_label_A
_geom_hbond_distance_DH
_geom_hbond_distance_HA
_geom_hbond_distance_DA
_geom_hbond_angle_DHA
_geom_hbond_site_symmetry_A
N2 H2 O1W 0.88 1.89 2.748(3) 165.5 .
O1W H1WA O1 0.87 1.98 2.850(3) 175.1 1_545
O1W H1WB Cl1 0.87 2.44 3.296(2) 167.7 2_567

loop_
_geom_torsion_atom_site_label_1
_geom_torsion_atom_site_label_2
_geom_torsion_atom_site_label_3
_geom_torsion_atom_site_label_4
_geom_torsion
N1 C1 N2 N3 0.1(3)
C1 N2 N3 Pt1 0.4(3)
C1 N2 N3 C6 179.1(2)
C2 C1 N2 N3 179.6(2)
C7 C6 N3 Pt1 -1.3(4)
C7 C6 N3 N2 -179.8(2)
C8 C7 C6 N3 1.7(4)
C10 C11 O2 C13 -173.6(2)
C12 C7 C6 N3 -179.1(2)
C12 C11 O2 C13 8.2(4)
